data_7229848
loop_
_publ_author_name
'Cappuccino, C.'
'Mazzeo, P. P.'
'Salzillo, T.'
'Venuti, E.'
'Giunchi, A.'
'Della Valle, R. G.'
'Brillante, A.'
'Bettini, C.'
'Melucci, M.'
'Maini, L.'

_publ_section_title
;
 A synergic approach of X-ray powder diffraction and Raman spectroscopy
 for crystal structure determination of 2,3-thienoimide capped
 oligothiophenes.
;
_journal_issue 5
_journal_name_full 'Physical chemistry chemical physics : PCCP'
_journal_page_first 3630
_journal_page_last 3636
_journal_paper_doi 10.1039/c7cp06679a
_journal_volume 20
_journal_year 2018
_chemical_formula_moiety 'C36 H40 N2 O4 S4'
_chemical_formula_sum 'C36 H40 N2 O4 S4'
_chemical_formula_weight 692.9738
_space_group_IT_number 2
_space_group_name_Hall '-P 1'
_space_group_name_H-M_alt 'P -1'
_symmetry_cell_setting triclinic
_symmetry_space_group_name_Hall '-P 1'
_symmetry_space_group_name_H-M 'P -1'
_audit_update_record
;
2017-09-01 deposited with the CCDC.
2018-01-02 downloaded from the CCDC.
;
_cell_angle_alpha 101.877(3)
_cell_angle_beta 91.550(3)
_cell_angle_gamma 94.423(2)
_cell_formula_units_Z 1
_cell_length_a 5.406(6)
_cell_length_b 5.135(5)
_cell_length_c 32.36(3)
_cell_measurement_temperature 298
_cell_volume 875.6(15)
_diffrn_ambient_temperature 298
_diffrn_measurement_device_type 'transimission geometry'
_diffrn_radiation_probe x-ray
_diffrn_radiation_type synchrotron
_diffrn_radiation_wavelength 0.775375
_exptl_crystal_density_diffrn 1.314
_pd_char_colour orange
_pd_meas_number_of_points 8195
_pd_proc_2theta_range_inc 0.0036
_pd_proc_2theta_range_max 29.99880
_pd_proc_2theta_range_min 0.5004
_pd_proc_ls_prof_R_factor 0.0210
_pd_proc_ls_prof_wR_expected 0.0049
_pd_proc_ls_prof_wR_factor 0.0259
_refine_ls_goodness_of_fit_all 5.32527
_refine_ls_hydrogen_treatment noref
_refine_ls_number_parameters 86
_refine_ls_R_I_factor 0.0242
_refine_ls_shift/su_max 9.61745132e-016
_reflns_d_resolution_high 1.47403
_reflns_limit_h_max 3
_reflns_limit_h_min 0
_reflns_limit_k_max 3
_reflns_limit_k_min -3
_reflns_limit_l_max 21
_reflns_limit_l_min -21
_reflns_number_total 520
_cod_data_source_file c7cp06679a2.cif
_cod_data_source_block C8NT4N
_cod_depositor_comments 'Adding full bibliography for 7229847--7229848.cif.'
_cod_original_cell_volume 875.5(16)
_cod_original_sg_symbol_H-M P-1
_cod_database_code 7229848

loop_
_symmetry_equiv_pos_as_xyz
'x, y, z '
'-x, -y, -z '

loop_
_atom_site_label
_atom_site_type_symbol
_atom_site_symmetry_multiplicity
_atom_site_fract_x
_atom_site_fract_y
_atom_site_fract_z
_atom_site_occupancy
_atom_site_B_iso_or_equiv
C1 C 2 -0.0314(4) -0.0077(5) 0.02143(3) 1 3
S1 S 2 0.1144(18) -0.2285(12) 0.04632(12) 1 3
C2 C 2 -0.1912(9) 0.1226(15) 0.04801(9) 1 3
C4 C 2 -0.047(2) -0.1364(18) 0.09336(13) 1 3
C3 C 2 -0.1985(16) 0.051(2) 0.08712(12) 1 3
C5 C 2 0.027(3) -0.283(2) 0.1236(2) 1 3
C6 C 2 -0.070(4) -0.293(3) 0.1624(3) 1 3
S2 S 2 0.274(4) -0.485(3) 0.1129(3) 1 3
C7 C 2 0.052(5) -0.462(4) 0.1839(3) 1 3
C10 C 2 0.240(5) -0.576(4) 0.1600(3) 1 3
C8 C 2 0.044(6) -0.557(5) 0.2237(4) 1 3
C9 C 2 0.350(6) -0.745(4) 0.1854(4) 1 3
N1 N 2 0.233(7) -0.730(5) 0.2224(4) 1 3
O1 O 2 -0.093(6) -0.504(5) 0.2527(4) 1 3
O2 O 2 0.520(7) -0.885(5) 0.1781(5) 1 3
C11 C 2 0.289(8) -0.870(5) 0.2560(5) 1 5
C12 C 2 0.280(10) -0.696(6) 0.2995(5) 1 5
C13 C 2 0.373(11) -0.822(7) 0.3343(5) 1 5
C14 C 2 0.204(12) -1.053(9) 0.3416(9) 1 5
C15 C 2 0.208(16) -1.084(11) 0.3867(10) 1 5
C16 C 2 -0.044(18) -1.16(2) 0.4016(18) 1 5
C17 C 2 -0.05(2) -1.15(2) 0.4482(19) 1 5
C18 C 2 -0.21(3) -1.39(3) 0.457(3) 1 5
H2 H 2 -0.304805 0.271295 0.039491 1 3
H3 H 2 -0.319474 0.140953 0.111447 1 3
H6 H 2 -0.223818 -0.181625 0.17509 1 3
H18B H 2 -0.141812 -1.573062 0.44086 1 3
H18C H 2 -0.212231 -1.378988 0.490627 1 3
H18A H 2 -0.400641 -1.376945 0.444805 1 3
H17A H 2 -0.117074 -0.96623 0.464216 1 3
H17B H 2 0.141755 -1.162347 0.460271 1 3
H16B H 2 -0.105347 -1.360968 0.384768 1 3
H16A H 2 -0.172221 -1.020589 0.394117 1 3
H15A H 2 0.281149 -0.894999 0.406757 1 3
H15B H 2 0.329065 -1.238817 0.389941 1 3
H14B H 2 0.261044 -1.235361 0.321995 1 3
H14A H 2 0.014883 -1.023497 0.332172 1 3
H13A H 2 0.392024 -0.67018 0.363446 1 3
H13B H 2 0.553551 -0.892602 0.326218 1 3
H12A H 2 0.08843 -0.652403 0.305107 1 3
H12B H 2 0.394216 -0.510333 0.300363 1 3
H11B H 2 0.474297 -0.937507 0.252063 1 3
H11A H 2 0.153709 -1.041386 0.253491 1 3
